data_4515572
loop_
_publ_author_name
'Shirase, Satoru'
'Shinohara, Koichi'
'Tsurugi, Hayato'
'Mashima, Kazushi'

_publ_section_title
;
 Oxidation of Alcohols to Carbonyl Compounds Catalyzed by Oxo-Bridged
 Dinuclear Cerium Complexes with Pentadentate Schiff-Base Ligands under a
 Dioxygen Atmosphere
;
_journal_issue 8
_journal_name_full 'ACS Catalysis'
_journal_page_first 6939
_journal_paper_doi 10.1021/acscatal.8b01718
_journal_volume 8
_journal_year 2018
_chemical_formula_moiety 'C124 H174 Ce4 N21 O32'
_chemical_formula_sum 'C124 H174 Ce4 N21 O32'
_chemical_formula_weight 3031.34
_space_group_crystal_system monoclinic
_space_group_IT_number 15
_space_group_name_Hall '-C 2yc'
_space_group_name_H-M_alt 'C 1 2/c 1'
_atom_sites_solution_hydrogens geom
_atom_sites_solution_primary direct
_atom_sites_solution_secondary difmap
_cell_angle_alpha 90.0000
_cell_angle_beta 96.089(4)
_cell_angle_gamma 90.0000
_cell_formula_units_Z 2
_cell_length_a 15.263(3)
_cell_length_b 27.226(4)
_cell_length_c 17.096(3)
_cell_measurement_reflns_used 5528
_cell_measurement_temperature 113
_cell_measurement_theta_max 27.50
_cell_measurement_theta_min 3.20
_cell_volume 7064(2)
_computing_cell_refinement 'CrystalClear-SM Expert 2.1 b45'
_computing_data_collection 'CrystalClear-SM Expert 2.1 b45 (Rigaku, 2015)'
_computing_data_reduction 'CrystalClear-SM Expert 2.1 b45'
_computing_molecular_graphics 'CrystalStructure 4.2.4'
_computing_publication_material 'CrystalStructure 4.2.4 (Rigaku, 2016)'
_computing_structure_refinement 'SHELXL Version 2016/4 (Sheldrick, 2008)'
_computing_structure_solution 'SHELXS97 (Sheldrick, 2008)'
_diffrn_ambient_temperature 113
_diffrn_detector_area_resol_mean 5.814
_diffrn_measured_fraction_theta_full 0.998
_diffrn_measured_fraction_theta_max 0.997
_diffrn_measurement_device_type 'Rigaku XtaLAB P200'
_diffrn_measurement_method \w
_diffrn_radiation_type 'Mo K\a'
_diffrn_radiation_wavelength 0.71075
_diffrn_reflns_av_R_equivalents 0.0733
_diffrn_reflns_Laue_measured_fraction_full 0.998
_diffrn_reflns_Laue_measured_fraction_max 0.997
_diffrn_reflns_limit_h_max 18
_diffrn_reflns_limit_h_min -19
_diffrn_reflns_limit_k_max 35
_diffrn_reflns_limit_k_min -35
_diffrn_reflns_limit_l_max 22
_diffrn_reflns_limit_l_min -16
_diffrn_reflns_number 42038
_diffrn_reflns_point_group_measured_fraction_full 0.998
_diffrn_reflns_point_group_measured_fraction_max 0.997
_diffrn_reflns_theta_full 25.242
_diffrn_reflns_theta_max 27.548
_diffrn_reflns_theta_min 3.073
_diffrn_standards_number 0
_exptl_absorpt_coefficient_mu 1.341
_exptl_absorpt_correction_T_max 0.974
_exptl_absorpt_correction_T_min 0.811
_exptl_absorpt_correction_type multi-scan
_exptl_absorpt_process_details 'REQAB (Rigaku, 1998)'
_exptl_crystal_colour red
_exptl_crystal_density_diffrn 1.425
_exptl_crystal_density_method 'not measured'
_exptl_crystal_description platelet
_exptl_crystal_F_000 3106.00
_exptl_crystal_size_max 0.180
_exptl_crystal_size_mid 0.040
_exptl_crystal_size_min 0.020
_refine_diff_density_max 2.54
_refine_diff_density_min -3.96
_refine_ls_extinction_method none
_refine_ls_goodness_of_fit_ref 1.233
_refine_ls_hydrogen_treatment constr
_refine_ls_number_parameters 422
_refine_ls_number_reflns 8142
_refine_ls_number_restraints 0
_refine_ls_R_factor_all 0.0999
_refine_ls_R_factor_gt 0.0759
_refine_ls_shift/su_max 0.001
_refine_ls_structure_factor_coef Fsqd
_refine_ls_weighting_details 'w = 1/[\s^2^(Fo^2^)+176.5153P] where P=(Fo^2^+2Fc^2^)/3'
_refine_ls_weighting_scheme calc
_refine_ls_wR_factor_gt 0.1652
_refine_ls_wR_factor_ref 0.1712
_reflns_Friedel_coverage 0.000
_reflns_number_gt 6131
_reflns_number_total 8142
_reflns_threshold_expression F^2^>2.0\s(F^2^)
_cod_data_source_file cs8b01718_si_001.cif
_cod_data_source_block complex6b
_cod_database_code 4515572

loop_
_space_group_symop_operation_xyz
'x, y, z'
'-x, y, -z+1/2'
'x+1/2, y+1/2, z'
'-x+1/2, y+1/2, -z+1/2'
'-x, -y, -z'
'x, -y, z-1/2'
'-x+1/2, -y+1/2, -z'
'x+1/2, -y+1/2, z-1/2'

loop_
_atom_site_label
_atom_site_type_symbol
_atom_site_fract_x
_atom_site_fract_y
_atom_site_fract_z
_atom_site_U_iso_or_equiv
_atom_site_adp_type
_atom_site_occupancy
_atom_site_site_symmetry_order
_atom_site_calc_flag
_atom_site_refinement_flags_posn
_atom_site_refinement_flags_adp
_atom_site_refinement_flags_occupancy
CE1 Ce 0.64235(3) 0.28842(2) 0.78456(3) 0.02279(13) Uani 1 1 d . . .
O1 O 0.6586(4) 0.3268(2) 0.6757(4) 0.0354(14) Uani 1 1 d . . .
O2 O 0.6671(3) 0.35225(19) 0.8602(3) 0.0261(12) Uani 1 1 d . . .
O3 O 0.7810(4) 0.2643(2) 0.8842(4) 0.0445(17) Uani 1 1 d . . .
O4 O 0.8065(4) 0.2994(2) 0.7766(4) 0.0342(14) Uani 1 1 d . . .
O5 O 0.9152(3) 0.2869(3) 0.8677(4) 0.0433(16) Uani 1 1 d . . .
O6 O 0.500000 0.2583(3) 0.750000 0.0300(19) Uani 1 2 d S T P
O7 O 0.500000 0.3128(3) 0.750000 0.055(3) Uani 1 2 d S T P
O8 O 0.5861(4) 0.3215(2) 0.3527(4) 0.0390(15) Uani 1 1 d . . .
O9 O 0.6685(4) 0.4327(2) 1.1580(4) 0.0413(16) Uani 1 1 d . . .
N1 N 0.6727(4) 0.2255(2) 0.6733(4) 0.0254(15) Uani 1 1 d . . .
N2 N 0.6419(6) 0.1948(3) 0.8197(5) 0.048(2) Uani 1 1 d . . .
H2 H 0.583641 0.183709 0.793233 0.058 Uiso 1 1 calc R U .
N3 N 0.5920(4) 0.2692(2) 0.9182(4) 0.0242(14) Uani 1 1 d . . .
N4 N 0.8365(4) 0.2837(3) 0.8436(5) 0.0328(16) Uani 1 1 d . . .
N5 N 0.9227(11) 0.3789(7) 0.5006(11) 0.127(6) Uani 1 1 d . . .
N6 N 0.500000 0.1132(10) 0.750000 0.090(16) Uani 0.5 2 d S T P
C1 C 0.6410(5) 0.3254(3) 0.5975(5) 0.0240(17) Uani 1 1 d . . .
C2 C 0.6181(5) 0.3687(3) 0.5527(5) 0.0264(17) Uani 1 1 d . . .
C3 C 0.6021(5) 0.3636(3) 0.4726(5) 0.0303(19) Uani 1 1 d . . .
H3 H 0.586984 0.392108 0.442183 0.036 Uiso 1 1 calc R U .
C4 C 0.6067(5) 0.3189(3) 0.4332(5) 0.0297(19) Uani 1 1 d . . .
C5 C 0.6294(5) 0.2772(3) 0.4761(5) 0.0297(19) Uani 1 1 d . . .
H5 H 0.633896 0.246642 0.450101 0.036 Uiso 1 1 calc R U .
C6 C 0.6459(4) 0.2798(3) 0.5581(5) 0.0243(17) Uani 1 1 d . . .
C7 C 0.6665(5) 0.2341(3) 0.5995(6) 0.0279(19) Uani 1 1 d . . .
H7 H 0.676708 0.206686 0.567270 0.033 Uiso 1 1 calc R U .
C8 C 0.6897(6) 0.1732(3) 0.6948(6) 0.035(2) Uani 1 1 d . . .
H8A H 0.639316 0.152836 0.672554 0.041 Uiso 1 1 calc R U .
H8B H 0.742997 0.161729 0.671818 0.041 Uiso 1 1 calc R U .
C9 C 0.7023(9) 0.1670(4) 0.7800(7) 0.060(3) Uani 1 1 d . . .
H9A H 0.695709 0.131816 0.792653 0.072 Uiso 1 1 calc R U .
H9B H 0.763019 0.177013 0.799502 0.072 Uiso 1 1 calc R U .
C10 C 0.6334(6) 0.1841(3) 0.9031(6) 0.035(2) Uani 1 1 d . . .
H10A H 0.689808 0.190407 0.935691 0.042 Uiso 1 1 calc R U .
H10B H 0.616786 0.149305 0.909745 0.042 Uiso 1 1 calc R U .
C11 C 0.5618(5) 0.2179(3) 0.9274(5) 0.0312(19) Uani 1 1 d . . .
H11A H 0.505877 0.212165 0.893783 0.037 Uiso 1 1 calc R U .
H11B H 0.551781 0.211653 0.982826 0.037 Uiso 1 1 calc R U .
C12 C 0.5930(4) 0.2964(3) 0.9791(5) 0.0248(17) Uani 1 1 d . . .
H12 H 0.566712 0.282881 1.022219 0.030 Uiso 1 1 calc R U .
C13 C 0.6294(5) 0.3455(3) 0.9907(5) 0.0240(17) Uani 1 1 d . . .
C14 C 0.6264(5) 0.3649(3) 1.0671(5) 0.0287(18) Uani 1 1 d . . .
H14 H 0.597032 0.347670 1.105015 0.034 Uiso 1 1 calc R U .
C15 C 0.6670(5) 0.4095(3) 1.0857(5) 0.0307(19) Uani 1 1 d . . .
C16 C 0.7131(5) 0.4330(3) 1.0305(5) 0.033(2) Uani 1 1 d . . .
H16 H 0.743659 0.462483 1.045604 0.039 Uiso 1 1 calc R U .
C17 C 0.7169(5) 0.4157(3) 0.9550(5) 0.0281(18) Uani 1 1 d . . .
C18 C 0.6713(5) 0.3707(3) 0.9332(5) 0.0249(17) Uani 1 1 d . . .
C19 C 0.6136(5) 0.4190(3) 0.5926(5) 0.0280(18) Uani 1 1 d . . .
C20 C 0.5494(5) 0.4183(3) 0.6564(6) 0.037(2) Uani 1 1 d . . .
H20A H 0.547924 0.450857 0.680685 0.044 Uiso 1 1 calc R U .
H20B H 0.490201 0.409703 0.632311 0.044 Uiso 1 1 calc R U .
H20C H 0.569097 0.393940 0.696588 0.044 Uiso 1 1 calc R U .
C21 C 0.7071(5) 0.4334(3) 0.6290(5) 0.0318(19) Uani 1 1 d . . .
H21A H 0.705038 0.465445 0.654743 0.038 Uiso 1 1 calc R U .
H21B H 0.728972 0.408614 0.667957 0.038 Uiso 1 1 calc R U .
H21C H 0.746605 0.435084 0.587525 0.038 Uiso 1 1 calc R U .
C22 C 0.5814(7) 0.4592(3) 0.5334(6) 0.048(3) Uani 1 1 d . . .
H22A H 0.579310 0.490707 0.560735 0.058 Uiso 1 1 calc R U .
H22B H 0.622045 0.461614 0.492832 0.058 Uiso 1 1 calc R U .
H22C H 0.522402 0.450808 0.508729 0.058 Uiso 1 1 calc R U .
C23 C 0.5962(6) 0.2766(3) 0.3110(6) 0.041(2) Uani 1 1 d . . .
H23A H 0.580146 0.282006 0.254588 0.049 Uiso 1 1 calc R U .
H23B H 0.657611 0.265667 0.319858 0.049 Uiso 1 1 calc R U .
H23C H 0.557692 0.251413 0.329867 0.049 Uiso 1 1 calc R U .
C24 C 0.7619(7) 0.4459(3) 0.8951(6) 0.045(3) Uani 1 1 d . . .
C25 C 0.8291(7) 0.4145(4) 0.8559(7) 0.051(3) Uani 1 1 d . . .
H25A H 0.856910 0.434684 0.817935 0.061 Uiso 1 1 calc R U .
H25B H 0.874274 0.402328 0.896194 0.061 Uiso 1 1 calc R U .
H25C H 0.798789 0.386703 0.828607 0.061 Uiso 1 1 calc R U .
C26 C 0.6905(8) 0.4654(4) 0.8320(6) 0.054(3) Uani 1 1 d . . .
H26A H 0.718338 0.484807 0.793211 0.064 Uiso 1 1 calc R U .
H26B H 0.658879 0.437605 0.805627 0.064 Uiso 1 1 calc R U .
H26C H 0.648870 0.486013 0.857029 0.064 Uiso 1 1 calc R U .
C27 C 0.8122(8) 0.4904(4) 0.9341(8) 0.069(4) Uani 1 1 d . . .
H27A H 0.840032 0.508792 0.894177 0.083 Uiso 1 1 calc R U .
H27B H 0.770812 0.511740 0.958081 0.083 Uiso 1 1 calc R U .
H27C H 0.857502 0.478700 0.974734 0.083 Uiso 1 1 calc R U .
C28 C 0.6065(7) 0.4164(3) 1.2087(6) 0.043(2) Uani 1 1 d . . .
H28A H 0.613755 0.435429 1.257631 0.051 Uiso 1 1 calc R U .
H28B H 0.546609 0.421056 1.182821 0.051 Uiso 1 1 calc R U .
H28C H 0.616270 0.381520 1.220626 0.051 Uiso 1 1 calc R U .
C29 C 0.9208(9) 0.3728(5) 0.5659(12) 0.073(4) Uani 1 1 d . . .
C30 C 0.9194(9) 0.3656(5) 0.6477(10) 0.085(5) Uani 1 1 d . . .
H30A H 0.968914 0.344578 0.667642 0.102 Uiso 1 1 calc R U .
H30B H 0.863898 0.349870 0.657457 0.102 Uiso 1 1 calc R U .
H30C H 0.924517 0.397434 0.674552 0.102 Uiso 1 1 calc R U .
C31 C 0.5223(19) 0.077(2) 0.810(4) 0.21(4) Uani 0.5 1 d . . P
C32 C 0.536(2) 0.023(3) 0.859(4) 0.31(5) Uani 0.5 1 d . . P
H32A H 0.562763 0.029405 0.912414 0.372 Uiso 0.5 1 calc R U P
H32B H 0.478190 0.007682 0.860486 0.372 Uiso 0.5 1 calc R U P
H32C H 0.573898 0.001853 0.831374 0.372 Uiso 0.5 1 calc R U P

loop_
_atom_site_aniso_label
_atom_site_aniso_U_11
_atom_site_aniso_U_22
_atom_site_aniso_U_33
_atom_site_aniso_U_23
_atom_site_aniso_U_13
_atom_site_aniso_U_12
CE1 0.01893(19) 0.01697(19) 0.0326(2) 0.0009(2) 0.00317(15) -0.00039(19)
O1 0.050(4) 0.018(3) 0.039(4) 0.001(3) 0.009(3) 0.005(3)
O2 0.022(3) 0.020(3) 0.037(3) -0.002(2) 0.007(2) -0.001(2)
O3 0.020(3) 0.049(4) 0.066(5) 0.027(4) 0.013(3) 0.003(3)
O4 0.026(3) 0.039(4) 0.038(4) -0.004(3) 0.008(3) -0.004(2)
O5 0.017(3) 0.057(4) 0.056(4) 0.001(4) 0.001(3) -0.012(3)
O6 0.023(4) 0.017(4) 0.050(5) 0.000 0.002(4) 0.000
O7 0.024(5) 0.014(4) 0.123(10) 0.000 -0.018(5) 0.000
O8 0.039(4) 0.040(4) 0.038(4) 0.000(3) 0.005(3) 0.000(3)
O9 0.046(4) 0.036(3) 0.043(4) -0.014(3) 0.013(3) -0.008(3)
N1 0.017(3) 0.014(3) 0.045(4) 0.001(3) 0.001(3) 0.001(2)
N2 0.058(5) 0.023(4) 0.068(6) 0.007(4) 0.031(5) 0.007(4)
N3 0.014(3) 0.023(3) 0.036(4) 0.002(3) 0.004(3) -0.003(2)
N4 0.019(3) 0.033(4) 0.047(5) -0.001(4) 0.006(3) -0.002(3)
N5 0.107(12) 0.162(16) 0.110(13) -0.020(13) -0.005(11) 0.046(11)
N6 0.08(3) 0.020(13) 0.16(4) 0.000 -0.05(2) 0.000
C1 0.012(3) 0.025(4) 0.036(5) 0.002(3) 0.006(3) -0.001(3)
C2 0.014(4) 0.022(4) 0.044(5) 0.001(4) 0.007(3) -0.001(3)
C3 0.017(4) 0.030(4) 0.045(5) 0.009(4) 0.006(4) -0.002(3)
C4 0.018(4) 0.037(5) 0.035(5) 0.004(4) 0.010(3) 0.002(3)
C5 0.019(4) 0.028(4) 0.043(5) -0.007(4) 0.007(4) 0.000(3)
C6 0.009(3) 0.024(4) 0.041(5) 0.001(3) 0.006(3) 0.003(3)
C7 0.012(4) 0.024(4) 0.047(6) -0.007(4) 0.002(3) 0.008(3)
C8 0.030(4) 0.016(4) 0.057(6) 0.000(4) 0.002(4) 0.006(3)
C9 0.079(9) 0.034(5) 0.067(8) 0.010(5) 0.010(7) 0.016(5)
C10 0.025(4) 0.025(4) 0.055(6) 0.011(4) 0.006(4) 0.005(3)
C11 0.026(4) 0.025(4) 0.043(5) 0.004(4) 0.001(4) -0.008(3)
C12 0.011(3) 0.025(4) 0.039(5) 0.002(3) 0.005(3) 0.000(3)
C13 0.015(3) 0.020(4) 0.037(5) 0.000(3) 0.003(3) 0.002(3)
C14 0.020(4) 0.028(4) 0.040(5) 0.001(4) 0.009(3) 0.004(3)
C15 0.027(4) 0.030(4) 0.036(5) -0.005(4) 0.005(4) 0.001(3)
C16 0.024(4) 0.028(4) 0.046(5) -0.009(4) 0.006(4) -0.006(3)
C17 0.022(4) 0.025(4) 0.038(5) -0.005(4) 0.008(3) -0.003(3)
C18 0.015(4) 0.022(4) 0.037(5) -0.002(3) 0.002(3) 0.000(3)
C19 0.023(4) 0.020(4) 0.043(5) 0.004(4) 0.008(4) 0.003(3)
C20 0.025(4) 0.026(4) 0.063(6) -0.008(4) 0.022(4) 0.000(3)
C21 0.025(4) 0.031(4) 0.040(5) 0.002(4) 0.006(4) 0.003(3)
C22 0.057(7) 0.025(5) 0.058(7) 0.001(4) -0.015(5) 0.005(4)
C23 0.044(5) 0.045(6) 0.036(5) -0.009(4) 0.012(4) -0.018(4)
C24 0.052(6) 0.033(5) 0.057(7) -0.016(5) 0.031(5) -0.025(4)
C25 0.041(6) 0.048(6) 0.069(7) -0.013(5) 0.029(5) -0.023(5)
C26 0.083(8) 0.032(5) 0.052(7) 0.005(5) 0.035(6) -0.003(5)
C27 0.083(9) 0.053(7) 0.081(9) -0.033(6) 0.052(7) -0.050(6)
C28 0.052(6) 0.039(5) 0.041(6) -0.010(4) 0.021(5) -0.003(4)
C29 0.047(7) 0.062(8) 0.113(13) -0.014(9) 0.012(8) 0.015(6)
C30 0.077(10) 0.072(9) 0.114(13) 0.027(9) 0.041(9) 0.033(8)
C31 0.035(17) 0.25(5) 0.36(8) -0.27(6) 0.06(3) -0.06(3)
C32 0.036(18) 0.49(10) 0.40(9) 0.42(9) 0.01(3) 0.02(3)

loop_
_atom_type_symbol
_atom_type_description
_atom_type_scat_dispersion_real
_atom_type_scat_dispersion_imag
_atom_type_scat_source
C C 0.0033 0.0016
;
International Tables for Crystallography
(Vol. C, Tables 4.2.6.8 and 6.1.1.4)
;
H H 0.0000 0.0000
;
International Tables for Crystallography
(Vol. C, Table 6.1.1.4)
;
Ce Ce -0.2486 2.6331
;
International Tables for Crystallography
(Vol. C, Tables 4.2.6.8 and 6.1.1.4)
;
N N 0.0061 0.0033
;
International Tables for Crystallography
(Vol. C, Tables 4.2.6.8 and 6.1.1.4)
;
O O 0.0106 0.0060
;
International Tables for Crystallography
(Vol. C, Tables 4.2.6.8 and 6.1.1.4)
;

loop_
_geom_angle_atom_site_label_1
_geom_angle_atom_site_label_2
_geom_angle_atom_site_label_3
_geom_angle
_geom_angle_site_symmetry_1
_geom_angle_site_symmetry_3
O1 CE1 O2 95.5(2) . .
O1 CE1 O7 80.28(19) . .
O2 CE1 O7 91.3(2) . .
O1 CE1 O6 98.05(19) . .
O2 CE1 O6 121.92(19) . .
O7 CE1 O6 37.4(2) . .
O1 CE1 N3 160.5(2) . .
O2 CE1 N3 71.4(2) . .
O7 CE1 N3 85.56(15) . .
O6 CE1 N3 78.07(14) . .
O1 CE1 O4 72.2(2) . .
O2 CE1 O4 80.07(19) . .
O7 CE1 O4 150.0(2) . .
O6 CE1 O4 157.30(17) . .
N3 CE1 O4 117.8(2) . .
O1 CE1 N2 132.0(2) . .
O2 CE1 N2 130.2(3) . .
O7 CE1 N2 108.4(3) . .
O6 CE1 N2 72.0(3) . .
N3 CE1 N2 65.4(2) . .
O4 CE1 N2 98.9(2) . .
O1 CE1 N1 69.5(2) . .
O2 CE1 N1 156.21(19) . .
O7 CE1 N1 103.67(18) . .
O6 CE1 N1 79.59(17) . .
N3 CE1 N1 127.4(2) . .
O4 CE1 N1 77.79(19) . .
N2 CE1 N1 62.5(2) . .
O1 CE1 O3 120.9(2) . .
O2 CE1 O3 74.9(2) . .
O7 CE1 O3 155.20(15) . .
O6 CE1 O3 137.00(18) . .
N3 CE1 O3 70.64(19) . .
O4 CE1 O3 48.71(19) . .
N2 CE1 O3 68.5(3) . .
N1 CE1 O3 96.5(2) . .
C1 O1 CE1 144.5(5) . .
C18 O2 CE1 147.3(5) . .
N4 O3 CE1 94.6(5) . .
N4 O4 CE1 100.1(4) . .
O7 O6 CE1 69.45(17) . .
O7 O6 CE1 69.45(17) . 2_656
CE1 O6 CE1 138.9(3) . 2_656
O6 O7 CE1 73.17(19) . 2_656
O6 O7 CE1 73.17(19) . .
CE1 O7 CE1 146.3(4) 2_656 .
C4 O8 C23 115.4(7) . .
C15 O9 C28 116.9(7) . .
C7 N1 C8 114.3(7) . .
C7 N1 CE1 126.5(5) . .
C8 N1 CE1 118.9(5) . .
C9 N2 C10 119.1(8) . .
C9 N2 CE1 113.0(6) . .
C10 N2 CE1 114.6(5) . .
C9 N2 H2 102.3 . .
C10 N2 H2 102.3 . .
CE1 N2 H2 102.3 . .
C12 N3 C11 115.9(7) . .
C12 N3 CE1 129.4(5) . .
C11 N3 CE1 114.6(5) . .
O5 N4 O4 121.7(7) . .
O5 N4 O3 122.2(8) . .
O4 N4 O3 116.1(6) . .
C31 N6 C31 94(3) . 2_656
O1 C1 C6 119.1(7) . .
O1 C1 C2 121.5(7) . .
C6 C1 C2 119.4(8) . .
C3 C2 C1 117.2(7) . .
C3 C2 C19 121.6(7) . .
C1 C2 C19 121.3(8) . .
C2 C3 C4 124.0(8) . .
C2 C3 H3 118.0 . .
C4 C3 H3 118.0 . .
C5 C4 O8 126.3(8) . .
C5 C4 C3 118.9(8) . .
O8 C4 C3 114.8(7) . .
C4 C5 C6 120.1(7) . .
C4 C5 H5 119.9 . .
C6 C5 H5 119.9 . .
C5 C6 C1 120.5(7) . .
C5 C6 C7 116.9(7) . .
C1 C6 C7 122.6(8) . .
N1 C7 C6 129.0(7) . .
N1 C7 H7 115.5 . .
C6 C7 H7 115.5 . .
C9 C8 N1 111.0(8) . .
C9 C8 H8A 109.4 . .
N1 C8 H8A 109.4 . .
C9 C8 H8B 109.4 . .
N1 C8 H8B 109.4 . .
H8A C8 H8B 108.0 . .
N2 C9 C8 113.2(9) . .
N2 C9 H9A 108.9 . .
C8 C9 H9A 108.9 . .
N2 C9 H9B 108.9 . .
C8 C9 H9B 108.9 . .
H9A C9 H9B 107.8 . .
N2 C10 C11 106.5(7) . .
N2 C10 H10A 110.4 . .
C11 C10 H10A 110.4 . .
N2 C10 H10B 110.4 . .
C11 C10 H10B 110.4 . .
H10A C10 H10B 108.6 . .
N3 C11 C10 107.5(6) . .
N3 C11 H11A 110.2 . .
C10 C11 H11A 110.2 . .
N3 C11 H11B 110.2 . .
C10 C11 H11B 110.2 . .
H11A C11 H11B 108.5 . .
N3 C12 C13 128.1(7) . .
N3 C12 H12 116.0 . .
C13 C12 H12 116.0 . .
C18 C13 C14 121.6(7) . .
C18 C13 C12 123.4(7) . .
C14 C13 C12 114.9(7) . .
C15 C14 C13 118.8(8) . .
C15 C14 H14 120.6 . .
C13 C14 H14 120.6 . .
C14 C15 O9 124.6(8) . .
C14 C15 C16 119.7(8) . .
O9 C15 C16 115.7(7) . .
C17 C16 C15 123.4(8) . .
C17 C16 H16 118.3 . .
C15 C16 H16 118.3 . .
C16 C17 C18 117.8(8) . .
C16 C17 C24 120.5(7) . .
C18 C17 C24 121.6(8) . .
O2 C18 C13 119.1(7) . .
O2 C18 C17 122.3(7) . .
C13 C18 C17 118.6(8) . .
C2 C19 C22 111.6(7) . .
C2 C19 C20 111.4(6) . .
C22 C19 C20 107.0(7) . .
C2 C19 C21 108.7(6) . .
C22 C19 C21 107.6(7) . .
C20 C19 C21 110.4(7) . .
C19 C20 H20A 109.5 . .
C19 C20 H20B 109.5 . .
H20A C20 H20B 109.5 . .
C19 C20 H20C 109.5 . .
H20A C20 H20C 109.5 . .
H20B C20 H20C 109.5 . .
C19 C21 H21A 109.5 . .
C19 C21 H21B 109.5 . .
H21A C21 H21B 109.5 . .
C19 C21 H21C 109.5 . .
H21A C21 H21C 109.5 . .
H21B C21 H21C 109.5 . .
C19 C22 H22A 109.5 . .
C19 C22 H22B 109.5 . .
H22A C22 H22B 109.5 . .
C19 C22 H22C 109.5 . .
H22A C22 H22C 109.5 . .
H22B C22 H22C 109.5 . .
O8 C23 H23A 109.5 . .
O8 C23 H23B 109.5 . .
H23A C23 H23B 109.5 . .
O8 C23 H23C 109.5 . .
H23A C23 H23C 109.5 . .
H23B C23 H23C 109.5 . .
C17 C24 C25 111.1(8) . .
C17 C24 C26 108.5(8) . .
C25 C24 C26 109.8(9) . .
C17 C24 C27 111.7(8) . .
C25 C24 C27 107.4(8) . .
C26 C24 C27 108.3(9) . .
C24 C25 H25A 109.5 . .
C24 C25 H25B 109.5 . .
H25A C25 H25B 109.5 . .
C24 C25 H25C 109.5 . .
H25A C25 H25C 109.5 . .
H25B C25 H25C 109.5 . .
C24 C26 H26A 109.5 . .
C24 C26 H26B 109.5 . .
H26A C26 H26B 109.5 . .
C24 C26 H26C 109.5 . .
H26A C26 H26C 109.5 . .
H26B C26 H26C 109.5 . .
C24 C27 H27A 109.5 . .
C24 C27 H27B 109.5 . .
H27A C27 H27B 109.5 . .
C24 C27 H27C 109.5 . .
H27A C27 H27C 109.5 . .
H27B C27 H27C 109.5 . .
O9 C28 H28A 109.5 . .
O9 C28 H28B 109.5 . .
H28A C28 H28B 109.5 . .
O9 C28 H28C 109.5 . .
H28A C28 H28C 109.5 . .
H28B C28 H28C 109.5 . .
N5 C29 C30 179(2) . .
C29 C30 H30A 109.5 . .
C29 C30 H30B 109.5 . .
H30A C30 H30B 109.5 . .
C29 C30 H30C 109.5 . .
H30A C30 H30C 109.5 . .
H30B C30 H30C 109.5 . .
N6 C31 C32 162(4) . .
C31 C32 H32A 109.5 . .
C31 C32 H32B 109.5 . .
H32A C32 H32B 109.5 . .
C31 C32 H32C 109.5 . .
H32A C32 H32C 109.5 . .
H32B C32 H32C 109.5 . .

loop_
_geom_bond_atom_site_label_1
_geom_bond_atom_site_label_2
_geom_bond_distance
_geom_bond_site_symmetry_2
CE1 O1 2.172(6) .
CE1 O2 2.175(5) .
CE1 O7 2.288(2) .
CE1 O6 2.339(3) .
CE1 N3 2.541(7) .
CE1 O4 2.542(6) .
CE1 N2 2.620(7) .
CE1 N1 2.637(7) .
CE1 O3 2.654(6) .
O1 C1 1.336(10) .
O2 C18 1.341(10) .
O3 N4 1.266(9) .
O4 N4 1.263(9) .
O5 N4 1.230(8) .
O6 O7 1.484(10) .
O6 CE1 2.339(3) 2_656
O7 CE1 2.288(2) 2_656
O8 C4 1.380(11) .
O8 C23 1.431(10) .
O9 C15 1.387(10) .
O9 C28 1.421(11) .
N1 C7 1.276(11) .
N1 C8 1.488(10) .
N2 C9 1.420(13) .
N2 C10 1.474(12) .
N2 H2 1.0000 .
N3 C12 1.278(10) .
N3 C11 1.483(9) .
N5 C29 1.13(2) .
N6 C31 1.43(7) .
N6 C31 1.43(8) 2_656
C1 C6 1.417(11) .
C1 C2 1.430(11) .
C2 C3 1.373(12) .
C2 C19 1.535(11) .
C3 C4 1.396(12) .
C3 H3 0.9500 .
C4 C5 1.376(12) .
C5 C6 1.398(12) .
C5 H5 0.9500 .
C6 C7 1.450(11) .
C7 H7 0.9500 .
C8 C9 1.459(14) .
C8 H8A 0.9900 .
C8 H8B 0.9900 .
C9 H9A 0.9900 .
C9 H9B 0.9900 .
C10 C11 1.520(11) .
C10 H10A 0.9900 .
C10 H10B 0.9900 .
C11 H11A 0.9900 .
C11 H11B 0.9900 .
C12 C13 1.452(10) .
C12 H12 0.9500 .
C13 C18 1.407(11) .
C13 C14 1.415(12) .
C14 C15 1.385(11) .
C14 H14 0.9500 .
C15 C16 1.390(12) .
C16 C17 1.382(12) .
C16 H16 0.9500 .
C17 C18 1.437(10) .
C17 C24 1.532(12) .
C19 C22 1.535(12) .
C19 C20 1.541(11) .
C19 C21 1.546(11) .
C20 H20A 0.9800 .
C20 H20B 0.9800 .
C20 H20C 0.9800 .
C21 H21A 0.9800 .
C21 H21B 0.9800 .
C21 H21C 0.9800 .
C22 H22A 0.9800 .
C22 H22B 0.9800 .
C22 H22C 0.9800 .
C23 H23A 0.9800 .
C23 H23B 0.9800 .
C23 H23C 0.9800 .
C24 C25 1.542(13) .
C24 C26 1.544(16) .
C24 C27 1.545(13) .
C25 H25A 0.9800 .
C25 H25B 0.9800 .
C25 H25C 0.9800 .
C26 H26A 0.9800 .
C26 H26B 0.9800 .
C26 H26C 0.9800 .
C27 H27A 0.9800 .
C27 H27B 0.9800 .
C27 H27C 0.9800 .
C28 H28A 0.9800 .
C28 H28B 0.9800 .
C28 H28C 0.9800 .
C29 C30 1.41(2) .
C30 H30A 0.9800 .
C30 H30B 0.9800 .
C30 H30C 0.9800 .
C31 C32 1.69(7) .
C32 H32A 0.9800 .
C32 H32B 0.9800 .
C32 H32C 0.9800 .

loop_
_geom_torsion_atom_site_label_1
_geom_torsion_atom_site_label_2
_geom_torsion_atom_site_label_3
_geom_torsion_atom_site_label_4
_geom_torsion
_geom_torsion_site_symmetry_1
_geom_torsion_site_symmetry_4
CE1 O6 O7 CE1 179.999(0) . 2_656
CE1 O6 O7 CE1 180.001(0) 2_656 .
CE1 O4 N4 O5 -172.9(7) . .
CE1 O4 N4 O3 7.4(8) . .
CE1 O3 N4 O5 173.3(7) . .
CE1 O3 N4 O4 -7.0(7) . .
CE1 O1 C1 C6 -39.2(12) . .
CE1 O1 C1 C2 141.4(7) . .
O1 C1 C2 C3 179.3(7) . .
C6 C1 C2 C3 -0.1(10) . .
O1 C1 C2 C19 0.5(11) . .
C6 C1 C2 C19 -178.9(6) . .
C1 C2 C3 C4 0.1(11) . .
C19 C2 C3 C4 178.9(7) . .
C23 O8 C4 C5 -4.9(11) . .
C23 O8 C4 C3 176.1(7) . .
C2 C3 C4 C5 -0.6(12) . .
C2 C3 C4 O8 178.5(7) . .
O8 C4 C5 C6 -177.9(7) . .
C3 C4 C5 C6 1.1(11) . .
C4 C5 C6 C1 -1.1(11) . .
C4 C5 C6 C7 177.9(7) . .
O1 C1 C6 C5 -178.8(7) . .
C2 C1 C6 C5 0.6(10) . .
O1 C1 C6 C7 2.2(11) . .
C2 C1 C6 C7 -178.4(7) . .
C8 N1 C7 C6 176.5(7) . .
CE1 N1 C7 C6 3.3(11) . .
C5 C6 C7 N1 -170.0(8) . .
C1 C6 C7 N1 9.0(12) . .
C7 N1 C8 C9 175.9(8) . .
CE1 N1 C8 C9 -10.3(10) . .
C10 N2 C9 C8 166.6(9) . .
CE1 N2 C9 C8 -54.5(11) . .
N1 C8 C9 N2 42.0(12) . .
C9 N2 C10 C11 -177.6(9) . .
CE1 N2 C10 C11 44.1(8) . .
C12 N3 C11 C10 -125.4(8) . .
CE1 N3 C11 C10 51.4(8) . .
N2 C10 C11 N3 -61.6(9) . .
C11 N3 C12 C13 171.5(7) . .
CE1 N3 C12 C13 -4.7(11) . .
N3 C12 C13 C18 -0.6(12) . .
N3 C12 C13 C14 -175.4(7) . .
C18 C13 C14 C15 -1.0(11) . .
C12 C13 C14 C15 174.0(7) . .
C13 C14 C15 O9 179.5(7) . .
C13 C14 C15 C16 -3.0(12) . .
C28 O9 C15 C14 -16.6(12) . .
C28 O9 C15 C16 165.8(8) . .
C14 C15 C16 C17 3.9(13) . .
O9 C15 C16 C17 -178.3(8) . .
C15 C16 C17 C18 -0.7(13) . .
C15 C16 C17 C24 174.4(9) . .
CE1 O2 C18 C13 -18.8(13) . .
CE1 O2 C18 C17 161.5(6) . .
C14 C13 C18 O2 -175.6(7) . .
C12 C13 C18 O2 9.9(11) . .
C14 C13 C18 C17 4.1(11) . .
C12 C13 C18 C17 -170.4(7) . .
C16 C17 C18 O2 176.5(7) . .
C24 C17 C18 O2 1.4(12) . .
C16 C17 C18 C13 -3.2(11) . .
C24 C17 C18 C13 -178.3(8) . .
C3 C2 C19 C22 5.3(11) . .
C1 C2 C19 C22 -176.0(7) . .
C3 C2 C19 C20 124.9(8) . .
C1 C2 C19 C20 -56.4(10) . .
C3 C2 C19 C21 -113.2(8) . .
C1 C2 C19 C21 65.5(9) . .
C16 C17 C24 C25 129.2(9) . .
C18 C17 C24 C25 -55.9(12) . .
C16 C17 C24 C26 -110.0(9) . .
C18 C17 C24 C26 64.9(10) . .
C16 C17 C24 C27 9.4(13) . .
C18 C17 C24 C27 -175.7(9) . .
C31 N6 C31 C32 -8(8) 2_656 .
